data_1537545
loop_
_publ_author_name
'Koskenlinna, M.'
'Niinisto, L.'
'Valkonen, J.'

_publ_section_title
;
 The crystal structure of manganese(II) diselenite
;
_journal_name_full 'Acta Chemica Scandinavica, Series A: (28,1974-)'
_journal_page_first 836
_journal_page_last 837
_journal_volume 30
_journal_year 1976
_chemical_formula_sum 'Mn O5 Se2'
_chemical_name_systematic 'Mn (Se2 O5)'
_space_group_IT_number 60
_symmetry_space_group_name_Hall '-P 2n 2ab'
_symmetry_space_group_name_H-M 'P b c n'
_cell_angle_alpha 90
_cell_angle_beta 90
_cell_angle_gamma 90
_cell_formula_units_Z 4
_cell_length_a 6.797
_cell_length_b 10.617
_cell_length_c 6.3
_cell_volume 454.632
_citation_journal_id_ASTM ACAPCT
_cod_data_source_file Koskenlinna_ACAPCT_1976_1935.cif
_cod_data_source_block Mn1O5Se2
_cod_original_cell_volume 454.6316
_cod_original_formula_sum 'Mn1 O5 Se2'
_cod_database_code 1537545

loop_
_symmetry_equiv_pos_as_xyz
x,y,z
-x+1/2,-y+1/2,z+1/2
x+1/2,-y+1/2,-z
-x,y,-z+1/2
-x,-y,-z
x-1/2,y-1/2,-z-1/2
-x-1/2,y-1/2,z
x,-y,z-1/2

loop_
_atom_site_label
_atom_site_type_symbol
_atom_site_fract_x
_atom_site_fract_y
_atom_site_fract_z
_atom_site_occupancy
_atom_site_U_iso_or_equiv
O1 O-2 0.3324 0.4317 0.0479 1 0.0
Se1 Se+4 0.3717 0.1556 0.5386 1 0.0
O2 O-2 0.3045 0.7133 0.1558 1 0.0
O3 O-2 0.5 0.9283 0.25 1 0.0
Mn1 Mn+2 0.5 0.558 0.25 1 0.0
